data_2206797
loop_
_publ_author_name
'Wang, Xin'
'Zhang, Shu-Ping'
'Shao, Si-Chang'

_publ_section_title
;
 3,5-Dichloro-<i>N</i>-(4-fluorobenzylidene)aniline
;
_journal_coeditor_code SU6226
_journal_issue 9
_journal_name_full 'Acta Crystallographica Section E'
_journal_page_first o3071
_journal_page_last o3072
_journal_paper_doi 10.1107/S1600536805026577
_journal_volume 61
_journal_year 2005
_chemical_formula_iupac 'C13 H8 Cl2 F N'
_chemical_formula_moiety 'C13 H8 Cl2 F N'
_chemical_formula_sum 'C13 H8 Cl2 F N'
_chemical_formula_weight 268.10
_chemical_name_systematic
;
3,5-Dichloro-N-(4-fluorobenzylidene)aniline
;
_space_group_IT_number 14
_symmetry_cell_setting monoclinic
_symmetry_space_group_name_Hall '-P 2ybc'
_symmetry_space_group_name_H-M 'P 1 21/c 1'
_atom_sites_solution_hydrogens geom
_atom_sites_solution_primary direct
_atom_sites_solution_secondary difmap
_audit_creation_method SHELXL-97
_cell_angle_alpha 90.00
_cell_angle_beta 94.7520(10)
_cell_angle_gamma 90.00
_cell_formula_units_Z 4
_cell_length_a 14.1311(7)
_cell_length_b 3.8481(2)
_cell_length_c 22.0365(11)
_cell_measurement_reflns_used 1023
_cell_measurement_temperature 298(2)
_cell_measurement_theta_max 28.6
_cell_measurement_theta_min 4.4
_cell_volume 1194.18(10)
_computing_cell_refinement SMART
_computing_data_collection 'SMART (Siemens, 1996)'
_computing_data_reduction 'SAINT (Siemens, 1996)'
_computing_molecular_graphics 'SHELXTL (Sheldrick, 1997b)'
_computing_publication_material SHELXTL
_computing_structure_refinement 'SHELXL97 (Sheldrick, 1997a)'
_computing_structure_solution 'SHELXS97 (Sheldrick, 1997a)'
_diffrn_ambient_temperature 298(2)
_diffrn_measured_fraction_theta_full 0.998
_diffrn_measured_fraction_theta_max 0.998
_diffrn_measurement_device_type 'Bruker SMART CCD area-detector'
_diffrn_measurement_method '\f and \w'
_diffrn_radiation_monochromator graphite
_diffrn_radiation_source 'fine-focus sealed tube'
_diffrn_radiation_type MoK\a
_diffrn_radiation_wavelength 0.71073
_diffrn_reflns_av_R_equivalents 0.0168
_diffrn_reflns_av_sigmaI/netI 0.0121
_diffrn_reflns_limit_h_max 18
_diffrn_reflns_limit_h_min -18
_diffrn_reflns_limit_k_max 5
_diffrn_reflns_limit_k_min -5
_diffrn_reflns_limit_l_max 29
_diffrn_reflns_limit_l_min -28
_diffrn_reflns_number 13224
_diffrn_reflns_theta_full 28.00
_diffrn_reflns_theta_max 28.00
_diffrn_reflns_theta_min 2.26
_diffrn_standards_decay_% 0
_diffrn_standards_number 0
_exptl_absorpt_coefficient_mu 0.530
_exptl_absorpt_correction_T_max 0.8200
_exptl_absorpt_correction_T_min 0.7417
_exptl_absorpt_correction_type multi-scan
_exptl_absorpt_process_details '(SADABS; Sheldrick, 1996)'
_exptl_crystal_colour white
_exptl_crystal_density_diffrn 1.491
_exptl_crystal_density_method 'not measured'
_exptl_crystal_description block
_exptl_crystal_F_000 544
_exptl_crystal_size_max 0.60
_exptl_crystal_size_mid 0.47
_exptl_crystal_size_min 0.39
_refine_diff_density_max 0.376
_refine_diff_density_min -0.505
_refine_ls_extinction_method none
_refine_ls_goodness_of_fit_ref 1.049
_refine_ls_hydrogen_treatment mixed
_refine_ls_matrix_type full
_refine_ls_number_parameters 157
_refine_ls_number_reflns 2863
_refine_ls_number_restraints 0
_refine_ls_restrained_S_all 1.049
_refine_ls_R_factor_all 0.0409
_refine_ls_R_factor_gt 0.0368
_refine_ls_shift/su_max 0.001
_refine_ls_shift/su_mean 0.000
_refine_ls_structure_factor_coef Fsqd
_refine_ls_weighting_details 'calc w = 1/[\s^2^(Fo^2^)+(0.0573P)^2^+0.3432P] where P = (Fo^2^+2Fc^2^)/3'
_refine_ls_weighting_scheme calc
_refine_ls_wR_factor_gt 0.1039
_refine_ls_wR_factor_ref 0.1064
_reflns_number_gt 2506
_reflns_number_total 2863
_reflns_threshold_expression I>2\s(I)
_cod_data_source_file su6226.cif
_cod_data_source_block I
_cod_original_sg_symbol_H-M 'P 21/c'
_cod_database_code 2206797
_cod_database_fobs_code 2206797

loop_
_symmetry_equiv_pos_as_xyz
'x, y, z'
'-x, y+1/2, -z+1/2'
'-x, -y, -z'
'x, -y-1/2, z-1/2'

loop_
_atom_site_label
_atom_site_fract_x
_atom_site_fract_y
_atom_site_fract_z
_atom_site_U_iso_or_equiv
_atom_site_adp_type
_atom_site_calc_flag
_atom_site_refinement_flags
_atom_site_occupancy
_atom_site_type_symbol
Cl1 0.32754(4) -0.35584(17) 0.999714(18) 0.07205(18) Uani d . 1 Cl
Cl2 0.58696(3) -0.00790(14) 0.84603(2) 0.06158(16) Uani d . 1 Cl
F1 -0.05438(8) 0.3787(4) 0.55361(5) 0.0776(4) Uani d . 1 F
N1 0.22726(9) 0.1260(4) 0.78919(5) 0.0457(3) Uani d . 1 N
C1 0.15786(9) 0.1598(4) 0.68603(6) 0.0380(3) Uani d . 1 C
C2 0.07465(10) 0.3226(4) 0.70090(6) 0.0408(3) Uani d . 1 C
H2 0.0674 0.3824 0.7411 0.049 Uiso calc R 1 H
C3 0.00291(10) 0.3957(5) 0.65631(7) 0.0468(3) Uani d . 1 C
H3 -0.0530 0.5016 0.6660 0.056 Uiso calc R 1 H
C4 0.01643(11) 0.3078(5) 0.59714(7) 0.0504(4) Uani d . 1 C
C5 0.09772(12) 0.1545(5) 0.58017(7) 0.0533(4) Uani d . 1 C
H5 0.1050 0.1028 0.5396 0.064 Uiso calc R 1 H
C6 0.16859(11) 0.0790(4) 0.62542(7) 0.0462(3) Uani d . 1 C
H6 0.2242 -0.0272 0.6152 0.055 Uiso calc R 1 H
C7 0.23260(10) 0.0630(4) 0.73301(6) 0.0402(3) Uani d . 1 C
H7 0.2847(13) -0.053(5) 0.7189(8) 0.048 Uiso d . 1 H
C8 0.30393(10) 0.0247(4) 0.83091(6) 0.0417(3) Uani d . 1 C
C9 0.39851(10) 0.0545(4) 0.81808(6) 0.0415(3) Uani d . 1 C
H9 0.4141 0.1402 0.7807 0.050 Uiso calc R 1 H
C10 0.46860(10) -0.0459(4) 0.86194(7) 0.0418(3) Uani d . 1 C
C11 0.44932(11) -0.1733(4) 0.91805(6) 0.0453(3) Uani d . 1 C
H11 0.4977 -0.2401 0.9469 0.054 Uiso calc R 1 H
C12 0.35492(11) -0.1972(4) 0.92943(6) 0.0470(3) Uani d . 1 C
C13 0.28228(11) -0.0973(5) 0.88757(6) 0.0489(4) Uani d . 1 C
H13 0.2195 -0.1112 0.8970 0.059 Uiso calc R 1 H

loop_
_atom_site_aniso_label
_atom_site_aniso_U_11
_atom_site_aniso_U_22
_atom_site_aniso_U_33
_atom_site_aniso_U_12
_atom_site_aniso_U_13
_atom_site_aniso_U_23
Cl1 0.0739(3) 0.1035(4) 0.0390(2) -0.0008(3) 0.00640(19) 0.0221(2)
Cl2 0.0396(2) 0.0847(3) 0.0603(3) -0.00487(19) 0.00354(17) -0.0023(2)
F1 0.0566(6) 0.1277(11) 0.0454(5) 0.0139(7) -0.0145(4) 0.0047(6)
N1 0.0408(6) 0.0591(8) 0.0367(6) 0.0074(6) 0.0005(5) 0.0040(5)
C1 0.0377(6) 0.0424(7) 0.0336(6) -0.0014(5) 0.0016(5) 0.0020(5)
C2 0.0409(7) 0.0484(8) 0.0335(6) 0.0012(6) 0.0042(5) 0.0007(6)
C3 0.0386(7) 0.0581(9) 0.0433(7) 0.0047(6) 0.0022(6) 0.0018(6)
C4 0.0427(7) 0.0685(10) 0.0384(7) -0.0007(7) -0.0063(6) 0.0047(7)
C5 0.0535(8) 0.0744(11) 0.0320(6) 0.0023(8) 0.0025(6) -0.0040(7)
C6 0.0428(7) 0.0585(9) 0.0380(7) 0.0041(7) 0.0063(6) -0.0021(6)
C7 0.0373(6) 0.0447(7) 0.0385(7) 0.0028(6) 0.0026(5) 0.0023(6)
C8 0.0418(7) 0.0486(8) 0.0341(6) 0.0055(6) 0.0000(5) 0.0016(6)
C9 0.0441(7) 0.0457(8) 0.0345(6) 0.0001(6) 0.0022(5) 0.0022(6)
C10 0.0386(6) 0.0445(7) 0.0420(7) -0.0005(6) 0.0011(5) -0.0032(6)
C11 0.0459(7) 0.0505(8) 0.0381(7) 0.0038(6) -0.0057(6) 0.0017(6)
C12 0.0524(8) 0.0560(9) 0.0326(6) 0.0012(7) 0.0034(6) 0.0061(6)
C13 0.0413(7) 0.0681(10) 0.0373(7) 0.0022(7) 0.0042(6) 0.0047(7)

loop_
_atom_type_symbol
_atom_type_description
_atom_type_scat_dispersion_real
_atom_type_scat_dispersion_imag
_atom_type_scat_source
C C 0.0033 0.0016 'International Tables Vol C Tables 4.2.6.8 and 6.1.1.4'
H H 0.0000 0.0000 'International Tables Vol C Tables 4.2.6.8 and 6.1.1.4'
N N 0.0061 0.0033 'International Tables Vol C Tables 4.2.6.8 and 6.1.1.4'
F F 0.0171 0.0103 'International Tables Vol C Tables 4.2.6.8 and 6.1.1.4'
Cl Cl 0.1484 0.1585 'International Tables Vol C Tables 4.2.6.8 and 6.1.1.4'

loop_
_geom_angle_atom_site_label_1
_geom_angle_atom_site_label_2
_geom_angle_atom_site_label_3
_geom_angle
C7 N1 C8 118.44(12)
C6 C1 C2 119.12(13)
C6 C1 C7 119.48(13)
C2 C1 C7 121.38(12)
C3 C2 C1 120.51(13)
C3 C2 H2 119.7
C1 C2 H2 119.7
C4 C3 C2 118.22(14)
C4 C3 H3 120.9
C2 C3 H3 120.9
F1 C4 C5 118.69(14)
F1 C4 C3 117.96(14)
C5 C4 C3 123.35(13)
C4 C5 C6 117.81(13)
C4 C5 H5 121.1
C6 C5 H5 121.1
C5 C6 C1 120.97(14)
C5 C6 H6 119.5
C1 C6 H6 119.5
N1 C7 C1 122.89(13)
N1 C7 H7 121.8(10)
C1 C7 H7 115.3(10)
C13 C8 C9 119.72(13)
C13 C8 N1 117.52(13)
C9 C8 N1 122.72(13)
C10 C9 C8 118.65(13)
C10 C9 H9 120.7
C8 C9 H9 120.7
C11 C10 C9 122.96(14)
C11 C10 Cl2 118.33(11)
C9 C10 Cl2 118.71(11)
C10 C11 C12 116.90(13)
C10 C11 H11 121.6
C12 C11 H11 121.6
C13 C12 C11 122.53(13)
C13 C12 Cl1 119.11(12)
C11 C12 Cl1 118.36(11)
C12 C13 C8 119.22(14)
C12 C13 H13 120.4
C8 C13 H13 120.4

loop_
_geom_bond_atom_site_label_1
_geom_bond_atom_site_label_2
_geom_bond_distance
Cl1 C12 1.7379(15)
Cl2 C10 1.7432(15)
F1 C4 1.3552(17)
N1 C7 1.2699(18)
N1 C8 1.4164(17)
C1 C6 1.3918(19)
C1 C2 1.3952(19)
C1 C7 1.4644(19)
C2 C3 1.3809(19)
C2 H2 0.9300
C3 C4 1.376(2)
C3 H3 0.9300
C4 C5 1.371(2)
C5 C6 1.384(2)
C5 H5 0.9300
C6 H6 0.9300
C7 H7 0.936(18)
C8 C13 1.392(2)
C8 C9 1.393(2)
C9 C10 1.380(2)
C9 H9 0.9300
C10 C11 1.378(2)
C11 C12 1.381(2)
C11 H11 0.9300
C12 C13 1.377(2)
C13 H13 0.9300

loop_
_cod_related_entry_id
_cod_related_entry_database
_cod_related_entry_code
1 ChemSpider 30654849
